data_7152699
loop_
_publ_author_name
'Wang, Yao'
'Luo, Yong-Chun'
'Zhang, Hong-Bo'
'Xu, Peng-Fei'

_publ_section_title
;
 Concise construction of the tetracyclic core of lycorine-type alkaloids
 and the formal synthesis of \a-lycorane based on asymmetric bifunctional
 thiourea-catalyzed cascade reaction.
;
_journal_issue 41
_journal_name_full 'Organic &amp; biomolecular chemistry'
_journal_page_first 8211
_journal_page_last 8215
_journal_paper_doi 10.1039/c2ob26422f
_journal_volume 10
_journal_year 2012
_chemical_formula_sum 'C20 H24 Br N O8'
_chemical_formula_weight 486.31
_chemical_name_systematic
;
?
;
_space_group_IT_number 19
_symmetry_cell_setting orthorhombic
_symmetry_space_group_name_Hall 'P 2ac 2ab'
_symmetry_space_group_name_H-M 'P 21 21 21'
_atom_sites_solution_hydrogens geom
_atom_sites_solution_primary direct
_atom_sites_solution_secondary difmap
_audit_creation_method SHELXL-97
_cell_angle_alpha 90.00
_cell_angle_beta 90.00
_cell_angle_gamma 90.00
_cell_formula_units_Z 4
_cell_length_a 10.122(6)
_cell_length_b 10.799(6)
_cell_length_c 20.017(11)
_cell_measurement_reflns_used 2508
_cell_measurement_temperature 296(2)
_cell_measurement_theta_max 21.95
_cell_measurement_theta_min 2.25
_cell_volume 2188(2)
_computing_cell_refinement 'Bruker SMART'
_computing_data_collection 'Bruker SMART'
_computing_data_reduction 'Bruker SAINT'
_computing_molecular_graphics 'Bruker SHELXTL'
_computing_publication_material 'Bruker SHELXTL'
_computing_structure_refinement 'SHELXL-97 (Sheldrick, 1997)'
_computing_structure_solution 'SHELXS-97 (Sheldrick, 1990)'
_diffrn_ambient_temperature 296(2)
_diffrn_measured_fraction_theta_full 1.000
_diffrn_measured_fraction_theta_max 1.000
_diffrn_measurement_device_type 'CCD area detector'
_diffrn_measurement_method 'phi and omega scans'
_diffrn_radiation_monochromator graphite
_diffrn_radiation_source 'fine-focus sealed tube'
_diffrn_radiation_type MoK\a
_diffrn_radiation_wavelength 0.71073
_diffrn_reflns_av_R_equivalents 0.1177
_diffrn_reflns_av_sigmaI/netI 0.1250
_diffrn_reflns_limit_h_max 12
_diffrn_reflns_limit_h_min -12
_diffrn_reflns_limit_k_max 13
_diffrn_reflns_limit_k_min -12
_diffrn_reflns_limit_l_max 17
_diffrn_reflns_limit_l_min -24
_diffrn_reflns_number 11119
_diffrn_reflns_theta_full 25.50
_diffrn_reflns_theta_max 25.50
_diffrn_reflns_theta_min 2.03
_exptl_absorpt_coefficient_mu 1.924
_exptl_absorpt_correction_T_max 0.707
_exptl_absorpt_correction_T_min 0.636
_exptl_absorpt_correction_type multi-scan
_exptl_crystal_colour colorless
_exptl_crystal_density_diffrn 1.476
_exptl_crystal_density_method 'not measured'
_exptl_crystal_description Block
_exptl_crystal_F_000 1000
_exptl_crystal_size_max 0.24
_exptl_crystal_size_mid 0.21
_exptl_crystal_size_min 0.18
_refine_diff_density_max 0.422
_refine_diff_density_min -0.641
_refine_diff_density_rms 0.077
_refine_ls_abs_structure_details 'Flack H D (1983), Acta Cryst. A39, 876-881'
_refine_ls_abs_structure_Flack 0.000(19)
_refine_ls_extinction_method none
_refine_ls_goodness_of_fit_ref 0.767
_refine_ls_hydrogen_treatment constr
_refine_ls_matrix_type full
_refine_ls_number_parameters 269
_refine_ls_number_reflns 4039
_refine_ls_number_restraints 0
_refine_ls_restrained_S_all 0.767
_refine_ls_R_factor_all 0.1185
_refine_ls_R_factor_gt 0.0546
_refine_ls_shift/su_max 0.000
_refine_ls_shift/su_mean 0.000
_refine_ls_structure_factor_coef Fsqd
_refine_ls_weighting_details 'calc w=1/[\s^2^(Fo^2^)+(0.1468P)^2^+0.0000P] where P=(Fo^2^+2Fc^2^)/3'
_refine_ls_weighting_scheme calc
_refine_ls_wR_factor_gt 0.1393
_refine_ls_wR_factor_ref 0.1905
_reflns_number_gt 2275
_reflns_number_total 4039
_reflns_threshold_expression >2sigma(I)
_cod_data_source_file c2ob26422f.txt
_cod_data_source_block xpf
_cod_depositor_comments
;
The following automatic conversions were performed:

'_symmetry_cell_setting' value 'Orthorhombic' changed to
'orthorhombic' according to
/home/saulius/struct/CIF-dictionaries/cif_core.dic dictionary named
'cif_core.dic' version 2.4.2 from 2011-04-26.

Automatic conversion script
Id: cif_fix_values 1891 2012-01-12 08:04:46Z andrius 
;
_cod_original_sg_symbol_H-M P2(1)2(1)2(1)
_cod_database_code 7152699

loop_
_symmetry_equiv_pos_as_xyz
'x, y, z'
'-x+1/2, -y, z+1/2'
'-x, y+1/2, -z+1/2'
'x+1/2, -y+1/2, -z'

loop_
_atom_site_label
_atom_site_type_symbol
_atom_site_fract_x
_atom_site_fract_y
_atom_site_fract_z
_atom_site_U_iso_or_equiv
_atom_site_adp_type
_atom_site_occupancy
_atom_site_symmetry_multiplicity
_atom_site_calc_flag
_atom_site_refinement_flags
Br1 Br 0.11995(7) 1.04920(8) 0.96621(5) 0.0665(3) Uani 1 1 d .
C1 C 0.2645(7) 1.1400(7) 0.9318(4) 0.0441(18) Uani 1 1 d .
C2 C 0.2550(9) 1.2674(7) 0.9335(4) 0.055(2) Uani 1 1 d .
H2 H 0.1804 1.3044 0.9519 0.066 Uiso 1 1 calc R
C3 C 0.3532(9) 1.3393(8) 0.9088(4) 0.060(2) Uani 1 1 d .
H3 H 0.3464 1.4251 0.9111 0.071 Uiso 1 1 calc R
C4 C 0.4641(9) 1.2853(7) 0.8800(4) 0.054(2) Uani 1 1 d .
H4 H 0.5307 1.3343 0.8620 0.064 Uiso 1 1 calc R
C5 C 0.4738(7) 1.1568(6) 0.8786(4) 0.0414(17) Uani 1 1 d .
H5 H 0.5481 1.1207 0.8593 0.050 Uiso 1 1 calc R
C6 C 0.3763(7) 1.0806(6) 0.9050(3) 0.0351(15) Uani 1 1 d .
C7 C 0.3871(6) 0.9401(6) 0.9031(3) 0.0319(13) Uani 1 1 d .
H7 H 0.2974 0.9090 0.9105 0.038 Uiso 1 1 calc R
C8 C 0.4742(6) 0.8803(6) 0.9591(4) 0.0356(15) Uani 1 1 d .
C9 C 0.4783(7) 0.7372(6) 0.9490(4) 0.0435(18) Uani 1 1 d .
H9A H 0.5403 0.7016 0.9806 0.052 Uiso 1 1 calc R
H9B H 0.3917 0.7032 0.9586 0.052 Uiso 1 1 calc R
C10 C 0.5184(7) 0.7000(7) 0.8788(4) 0.0461(19) Uani 1 1 d .
H10A H 0.5201 0.6103 0.8756 0.055 Uiso 1 1 calc R
H10B H 0.6069 0.7302 0.8698 0.055 Uiso 1 1 calc R
C11 C 0.4235(7) 0.7516(6) 0.8261(4) 0.0418(17) Uani 1 1 d .
H11 H 0.4581 0.7303 0.7818 0.050 Uiso 1 1 calc R
C12 C 0.4279(6) 0.8926(6) 0.8336(3) 0.0345(16) Uani 1 1 d .
H12 H 0.5184 0.9203 0.8247 0.041 Uiso 1 1 calc R
C13 C 0.2857(8) 0.6930(8) 0.8333(4) 0.0496(19) Uani 1 1 d .
H13A H 0.2961 0.6071 0.8464 0.060 Uiso 1 1 calc R
H13B H 0.2386 0.7351 0.8688 0.060 Uiso 1 1 calc R
C14 C 0.2039(9) 0.6983(7) 0.7709(5) 0.057(2) Uani 1 1 d .
C15 C -0.0203(9) 0.6948(12) 0.7325(5) 0.085(3) Uani 1 1 d .
H15A H 0.0181 0.7359 0.6941 0.102 Uiso 1 1 calc R
H15B H -0.0437 0.6111 0.7195 0.102 Uiso 1 1 calc R
C16 C -0.1367(13) 0.7599(12) 0.7532(6) 0.114(4) Uiso 1 1 d .
H16A H -0.1639 0.7304 0.7963 0.171 Uiso 1 1 calc R
H16B H -0.2061 0.7459 0.7214 0.171 Uiso 1 1 calc R
H16C H -0.1180 0.8469 0.7558 0.171 Uiso 1 1 calc R
C17 C 0.6175(7) 0.9232(5) 0.9656(4) 0.0380(15) Uani 1 1 d .
C18 C 0.8085(7) 0.9906(8) 0.9096(5) 0.062(3) Uani 1 1 d .
H18A H 0.8212 1.0501 0.9446 0.093 Uiso 1 1 calc R
H18B H 0.8321 1.0270 0.8675 0.093 Uiso 1 1 calc R
H18C H 0.8633 0.9196 0.9178 0.093 Uiso 1 1 calc R
C19 C 0.4080(7) 0.9046(8) 1.0269(4) 0.0447(18) Uani 1 1 d .
C20 C 0.3624(11) 1.0563(11) 1.1092(5) 0.092(3) Uani 1 1 d .
H20A H 0.2812 1.0118 1.1152 0.137 Uiso 1 1 calc R
H20B H 0.3447 1.1437 1.1090 0.137 Uiso 1 1 calc R
H20C H 0.4218 1.0370 1.1450 0.137 Uiso 1 1 calc R
N1 N 0.3380(6) 0.9505(6) 0.7824(3) 0.0428(14) Uani 1 1 d .
O1 O 0.2436(6) 0.7049(7) 0.7140(3) 0.0753(18) Uani 1 1 d .
O2 O 0.0760(6) 0.6907(6) 0.7863(3) 0.0725(18) Uani 1 1 d .
O3 O 0.6757(5) 0.9227(6) 1.0173(3) 0.0583(15) Uani 1 1 d .
O4 O 0.6703(4) 0.9525(6) 0.9079(3) 0.0522(13) Uani 1 1 d .
O5 O 0.3467(7) 0.8289(6) 1.0589(3) 0.0740(19) Uani 1 1 d .
O6 O 0.4216(5) 1.0210(5) 1.0464(3) 0.0547(15) Uani 1 1 d .
O7 O 0.3899(7) 0.9903(5) 0.7313(3) 0.0694(17) Uani 1 1 d .
O8 O 0.2196(5) 0.9535(6) 0.7937(3) 0.0596(14) Uani 1 1 d .

loop_
_atom_site_aniso_label
_atom_site_aniso_U_11
_atom_site_aniso_U_22
_atom_site_aniso_U_33
_atom_site_aniso_U_23
_atom_site_aniso_U_13
_atom_site_aniso_U_12
Br1 0.0305(4) 0.0681(5) 0.1009(7) -0.0054(5) 0.0162(5) -0.0016(4)
C1 0.043(4) 0.038(4) 0.052(5) -0.001(3) -0.006(4) 0.007(3)
C2 0.050(5) 0.048(5) 0.067(5) -0.012(4) -0.005(4) 0.009(4)
C3 0.066(6) 0.039(4) 0.074(6) 0.003(4) -0.001(5) 0.006(4)
C4 0.064(5) 0.040(5) 0.057(5) 0.011(4) -0.006(4) -0.011(4)
C5 0.037(4) 0.039(4) 0.048(5) 0.000(3) 0.005(3) -0.008(3)
C6 0.023(3) 0.037(4) 0.046(4) 0.002(3) -0.005(3) 0.001(3)
C7 0.023(3) 0.036(4) 0.037(3) -0.003(3) -0.001(3) 0.002(4)
C8 0.029(3) 0.035(4) 0.043(4) -0.001(3) -0.002(3) 0.002(3)
C9 0.044(4) 0.031(4) 0.055(5) 0.007(3) -0.013(3) -0.001(3)
C10 0.044(4) 0.038(4) 0.057(5) -0.004(4) -0.004(4) 0.010(3)
C11 0.046(4) 0.039(4) 0.041(4) 0.002(3) 0.001(3) 0.003(3)
C12 0.026(3) 0.038(4) 0.040(4) 0.005(3) -0.005(3) -0.004(3)
C13 0.049(4) 0.055(5) 0.045(4) 0.002(4) -0.009(4) -0.014(4)
C14 0.059(5) 0.043(5) 0.068(6) -0.004(5) -0.011(5) -0.012(4)
C15 0.057(6) 0.142(10) 0.057(7) -0.002(6) -0.016(5) -0.034(6)
C17 0.039(3) 0.037(4) 0.037(4) 0.005(3) 0.000(4) 0.003(3)
C18 0.021(4) 0.088(7) 0.076(6) 0.017(5) 0.000(4) -0.011(4)
C19 0.038(4) 0.055(5) 0.041(4) 0.001(4) -0.003(4) -0.003(3)
C20 0.109(8) 0.109(8) 0.057(6) -0.031(6) 0.018(6) 0.011(8)
N1 0.054(4) 0.036(3) 0.039(4) -0.001(3) -0.008(3) 0.007(3)
O1 0.060(4) 0.116(5) 0.050(4) -0.007(4) -0.009(3) -0.004(4)
O2 0.046(3) 0.115(5) 0.057(4) 0.003(4) -0.007(3) -0.026(3)
O3 0.038(3) 0.084(4) 0.053(3) 0.000(3) -0.015(3) -0.006(3)
O4 0.024(2) 0.073(3) 0.059(3) 0.015(3) -0.003(2) -0.009(3)
O5 0.087(5) 0.076(4) 0.059(4) 0.008(3) 0.027(3) -0.016(4)
O6 0.059(3) 0.056(4) 0.049(3) -0.008(3) 0.008(3) 0.000(2)
O7 0.093(5) 0.075(4) 0.041(3) 0.018(3) -0.002(4) 0.001(4)
O8 0.038(3) 0.064(3) 0.077(4) 0.003(3) -0.015(3) 0.006(3)

loop_
_atom_type_symbol
_atom_type_description
_atom_type_scat_dispersion_real
_atom_type_scat_dispersion_imag
_atom_type_scat_source
C C 0.0033 0.0016 'International Tables Vol C Tables 4.2.6.8 and 6.1.1.4'
H H 0.0000 0.0000 'International Tables Vol C Tables 4.2.6.8 and 6.1.1.4'
N N 0.0061 0.0033 'International Tables Vol C Tables 4.2.6.8 and 6.1.1.4'
O O 0.0106 0.0060 'International Tables Vol C Tables 4.2.6.8 and 6.1.1.4'
Br Br -0.2901 2.4595 'International Tables Vol C Tables 4.2.6.8 and 6.1.1.4'

loop_
_geom_angle_atom_site_label_1
_geom_angle_atom_site_label_2
_geom_angle_atom_site_label_3
_geom_angle
C2 C1 C6 121.3(7)
C2 C1 Br1 117.1(6)
C6 C1 Br1 121.6(5)
C3 C2 C1 120.8(8)
C3 C2 H2 119.6
C1 C2 H2 119.6
C2 C3 C4 120.2(8)
C2 C3 H3 119.9
C4 C3 H3 119.9
C3 C4 C5 119.0(8)
C3 C4 H4 120.5
C5 C4 H4 120.5
C6 C5 C4 122.1(7)
C6 C5 H5 118.9
C4 C5 H5 118.9
C5 C6 C1 116.5(6)
C5 C6 C7 122.0(6)
C1 C6 C7 121.5(6)
C6 C7 C12 111.9(5)
C6 C7 C8 115.7(5)
C12 C7 C8 111.0(5)
C6 C7 H7 105.8
C12 C7 H7 105.8
C8 C7 H7 105.8
C17 C8 C19 106.7(6)
C17 C8 C9 106.6(5)
C19 C8 C9 107.2(6)
C17 C8 C7 118.1(6)
C19 C8 C7 108.4(5)
C9 C8 C7 109.3(5)
C10 C9 C8 113.0(6)
C10 C9 H9A 109.0
C8 C9 H9A 109.0
C10 C9 H9B 109.0
C8 C9 H9B 109.0
H9A C9 H9B 107.8
C9 C10 C11 111.9(6)
C9 C10 H10A 109.2
C11 C10 H10A 109.2
C9 C10 H10B 109.2
C11 C10 H10B 109.2
H10A C10 H10B 107.9
C12 C11 C10 106.0(6)
C12 C11 C13 115.3(6)
C10 C11 C13 110.8(6)
C12 C11 H11 108.2
C10 C11 H11 108.2
C13 C11 H11 108.2
N1 C12 C11 109.2(5)
N1 C12 C7 108.3(5)
C11 C12 C7 114.4(6)
N1 C12 H12 108.3
C11 C12 H12 108.3
C7 C12 H12 108.3
C14 C13 C11 114.0(6)
C14 C13 H13A 108.7
C11 C13 H13A 108.7
C14 C13 H13B 108.7
C11 C13 H13B 108.7
H13A C13 H13B 107.6
O1 C14 O2 123.0(8)
O1 C14 C13 127.1(8)
O2 C14 C13 109.9(8)
C16 C15 O2 110.6(9)
C16 C15 H15A 109.5
O2 C15 H15A 109.5
C16 C15 H15B 109.5
O2 C15 H15B 109.5
H15A C15 H15B 108.1
C15 C16 H16A 109.5
C15 C16 H16B 109.5
H16A C16 H16B 109.5
C15 C16 H16C 109.5
H16A C16 H16C 109.5
H16B C16 H16C 109.5
O3 C17 O4 124.4(6)
O3 C17 C8 122.9(6)
O4 C17 C8 112.6(6)
O4 C18 H18A 109.5
O4 C18 H18B 109.5
H18A C18 H18B 109.5
O4 C18 H18C 109.5
H18A C18 H18C 109.5
H18B C18 H18C 109.5
O5 C19 O6 122.6(7)
O5 C19 C8 125.2(7)
O6 C19 C8 112.2(6)
O6 C20 H20A 109.5
O6 C20 H20B 109.5
H20A C20 H20B 109.5
O6 C20 H20C 109.5
H20A C20 H20C 109.5
H20B C20 H20C 109.5
O8 N1 O7 124.4(6)
O8 N1 C12 118.6(6)
O7 N1 C12 117.0(6)
C14 O2 C15 118.5(7)
C17 O4 C18 116.0(6)
C19 O6 C20 117.7(7)

loop_
_geom_bond_atom_site_label_1
_geom_bond_atom_site_label_2
_geom_bond_distance
Br1 C1 1.891(8)
C1 C2 1.379(10)
C1 C6 1.408(10)
C2 C3 1.355(12)
C2 H2 0.9300
C3 C4 1.390(12)
C3 H3 0.9300
C4 C5 1.391(10)
C4 H4 0.9300
C5 C6 1.390(9)
C5 H5 0.9300
C6 C7 1.521(9)
C7 C12 1.539(9)
C7 C8 1.566(9)
C7 H7 0.9800
C8 C17 1.529(9)
C8 C19 1.536(10)
C8 C9 1.559(9)
C9 C10 1.517(10)
C9 H9A 0.9700
C9 H9B 0.9700
C10 C11 1.532(10)
C10 H10A 0.9700
C10 H10B 0.9700
C11 C12 1.530(10)
C11 C13 1.538(10)
C11 H11 0.9800
C12 N1 1.506(9)
C12 H12 0.9800
C13 C14 1.499(11)
C13 H13A 0.9700
C13 H13B 0.9700
C14 O1 1.209(10)
C14 O2 1.334(11)
C15 C16 1.433(17)
C15 O2 1.453(10)
C15 H15A 0.9700
C15 H15B 0.9700
C16 H16A 0.9600
C16 H16B 0.9600
C16 H16C 0.9600
C17 O3 1.189(8)
C17 O4 1.312(8)
C18 O4 1.458(8)
C18 H18A 0.9600
C18 H18B 0.9600
C18 H18C 0.9600
C19 O5 1.211(9)
C19 O6 1.323(9)
C20 O6 1.443(9)
C20 H20A 0.9600
C20 H20B 0.9600
C20 H20C 0.9600
N1 O8 1.221(7)
N1 O7 1.227(7)

loop_
_geom_torsion_atom_site_label_1
_geom_torsion_atom_site_label_2
_geom_torsion_atom_site_label_3
_geom_torsion_atom_site_label_4
_geom_torsion
C6 C1 C2 C3 0.5(13)
Br1 C1 C2 C3 -178.8(6)
C1 C2 C3 C4 1.3(13)
C2 C3 C4 C5 -1.6(12)
C3 C4 C5 C6 0.0(12)
C4 C5 C6 C1 1.7(11)
C4 C5 C6 C7 179.8(7)
C2 C1 C6 C5 -1.9(11)
Br1 C1 C6 C5 177.3(5)
C2 C1 C6 C7 179.9(7)
Br1 C1 C6 C7 -0.9(9)
C5 C6 C7 C12 -47.2(8)
C1 C6 C7 C12 130.9(6)
C5 C6 C7 C8 81.4(8)
C1 C6 C7 C8 -100.5(8)
C6 C7 C8 C17 -56.3(8)
C12 C7 C8 C17 72.7(7)
C6 C7 C8 C19 65.0(7)
C12 C7 C8 C19 -166.0(6)
C6 C7 C8 C9 -178.4(6)
C12 C7 C8 C9 -49.4(7)
C17 C8 C9 C10 -76.5(7)
C19 C8 C9 C10 169.6(6)
C7 C8 C9 C10 52.2(8)
C8 C9 C10 C11 -59.5(8)
C9 C10 C11 C12 59.7(8)
C9 C10 C11 C13 -66.0(8)
C10 C11 C12 N1 179.1(5)
C13 C11 C12 N1 -58.0(8)
C10 C11 C12 C7 -59.3(7)
C13 C11 C12 C7 63.6(8)
C6 C7 C12 N1 -50.6(7)
C8 C7 C12 N1 178.3(5)
C6 C7 C12 C11 -172.6(6)
C8 C7 C12 C11 56.3(7)
C12 C11 C13 C14 82.1(9)
C10 C11 C13 C14 -157.5(7)
C11 C13 C14 O1 25.3(13)
C11 C13 C14 O2 -156.6(7)
C19 C8 C17 O3 28.6(8)
C9 C8 C17 O3 -85.7(8)
C7 C8 C17 O3 150.9(6)
C19 C8 C17 O4 -155.4(6)
C9 C8 C17 O4 90.3(7)
C7 C8 C17 O4 -33.2(8)
C17 C8 C19 O5 -127.9(8)
C9 C8 C19 O5 -14.0(10)
C7 C8 C19 O5 104.0(8)
C17 C8 C19 O6 54.1(7)
C9 C8 C19 O6 168.0(6)
C7 C8 C19 O6 -74.0(7)
C11 C12 N1 O8 80.3(8)
C7 C12 N1 O8 -44.9(8)
C11 C12 N1 O7 -98.9(7)
C7 C12 N1 O7 136.0(6)
O1 C14 O2 C15 -2.1(14)
C13 C14 O2 C15 179.7(8)
C16 C15 O2 C14 -144.2(10)
O3 C17 O4 C18 -2.1(10)
C8 C17 O4 C18 -178.0(6)
O5 C19 O6 C20 1.3(11)
C8 C19 O6 C20 179.3(7)
